data_4035170
loop_
_publ_author_name
'Williams, Benjamin M.'
'Trauner, Dirk'

_publ_section_title
;
 Azomethine Ylide Cycloaddition Approach toward Dendrobine: Synthesis of
 5-Deoxymubironine C.
;
_journal_issue 6
_journal_name_full 'The Journal of organic chemistry'
_journal_page_first 3061
_journal_page_last 3068
_journal_paper_doi 10.1021/acs.joc.8b00192
_journal_volume 83
_journal_year 2018
_chemical_absolute_configuration syn
_chemical_formula_moiety 'C16 H24 O3'
_chemical_formula_sum 'C16 H24 O3'
_chemical_formula_weight 264.35
_chemical_name_common BMW-803
_space_group_crystal_system monoclinic
_space_group_IT_number 4
_space_group_name_Hall 'P 2yb'
_space_group_name_H-M_alt 'P 1 21 1'
_atom_sites_solution_hydrogens geom
_audit_block_code C16H24O3_vv722_trauner
_audit_creation_method 'APEX3 v2017.3-0'
_audit_update_record 17-Nov-17
_cell_angle_alpha 90
_cell_angle_beta 112.645(2)
_cell_angle_gamma 90
_cell_formula_units_Z 2
_cell_length_a 7.2928(4)
_cell_length_b 11.7582(7)
_cell_length_c 9.4213(5)
_cell_measurement_reflns_used 6687
_cell_measurement_temperature 103.(2)
_cell_measurement_theta_max 26.4190
_cell_measurement_theta_min 2.9136
_cell_volume 745.60(7)
_computing_cell_refinement 'SAINT V8.38A (Bruker AXS Inc., 2017)'
_computing_data_collection 'APEX3 v2016.5-0, Bruker AXS (2016)'
_computing_data_reduction 'SAINT V8.38A (Bruker AXS Inc., 2017)'
_computing_molecular_graphics 'shelXle (C.B. Huebschle, rev 833)'
_computing_structure_refinement 'SHELXL-2016/6 (Sheldrick, 2016)'
_computing_structure_solution 'SHELXT 2014/5 (Sheldrick, 2014)'
_diffrn_ambient_temperature 103.(2)
_diffrn_detector_area_resol_mean 7.3910
_diffrn_measured_fraction_theta_full 0.995
_diffrn_measured_fraction_theta_max 0.995
_diffrn_measurement_device 'fixed-chi three-circle diffractometer'
_diffrn_measurement_device_type 'Bruker D8 Venture TXS'
_diffrn_measurement_method 'mix of phi and omega scans'
_diffrn_radiation_monochromator 'focusing mirrors'
_diffrn_radiation_type MoK\a
_diffrn_radiation_wavelength 0.71073
_diffrn_reflns_av_R_equivalents 0.0243
_diffrn_reflns_av_unetI/netI 0.0322
_diffrn_reflns_Laue_measured_fraction_full 0.995
_diffrn_reflns_Laue_measured_fraction_max 0.995
_diffrn_reflns_limit_h_max 9
_diffrn_reflns_limit_h_min -9
_diffrn_reflns_limit_k_max 14
_diffrn_reflns_limit_k_min -14
_diffrn_reflns_limit_l_max 11
_diffrn_reflns_limit_l_min -11
_diffrn_reflns_number 7557
_diffrn_reflns_point_group_measured_fraction_full 0.991
_diffrn_reflns_point_group_measured_fraction_max 0.990
_diffrn_reflns_theta_full 25.242
_diffrn_reflns_theta_max 26.358
_diffrn_reflns_theta_min 3.465
_diffrn_source 'rotating anode (TXS)'
_diffrn_source_current 50
_diffrn_source_power 2.5
_diffrn_source_type 'Bruker TXS'
_diffrn_source_voltage 50
_exptl_absorpt_coefficient_mu 0.080
_exptl_absorpt_correction_T_max 0.99
_exptl_absorpt_correction_T_min 0.89
_exptl_absorpt_correction_type multi-scan
_exptl_absorpt_process_details
;
SADABS-2016/2 - Bruker AXS area detector scaling and absorption correction
;
_exptl_crystal_colour colourless
_exptl_crystal_density_diffrn 1.177
_exptl_crystal_density_method 'not measured'
_exptl_crystal_description block
_exptl_crystal_F_000 288
_exptl_crystal_size_max 0.100
_exptl_crystal_size_mid 0.080
_exptl_crystal_size_min 0.070
_refine_diff_density_max 0.175
_refine_diff_density_min -0.152
_refine_diff_density_rms 0.036
_refine_ls_abs_structure_details
;

Flack x determined using 1219 quotients [(I+)-(I-)]/[(I+)+(I-)]
(Parsons, Flack and Wagner, Acta Cryst. B69 (2013) 249-259).
;
_refine_ls_abs_structure_Flack -0.3(4)
_refine_ls_extinction_method none
_refine_ls_goodness_of_fit_ref 1.078
_refine_ls_hydrogen_treatment constr
_refine_ls_matrix_type full
_refine_ls_number_parameters 176
_refine_ls_number_reflns 3023
_refine_ls_number_restraints 1
_refine_ls_restrained_S_all 1.078
_refine_ls_R_factor_all 0.0378
_refine_ls_R_factor_gt 0.0332
_refine_ls_shift/su_max 0.000
_refine_ls_shift/su_mean 0.000
_refine_ls_structure_factor_coef Fsqd
_refine_ls_weighting_details 'w=1/[\s^2^(Fo^2^)+(0.0281P)^2^+0.1653P] where P=(Fo^2^+2Fc^2^)/3'
_refine_ls_weighting_scheme calc
_refine_ls_wR_factor_gt 0.0743
_refine_ls_wR_factor_ref 0.0766
_reflns_Friedel_coverage 0.894
_reflns_Friedel_fraction_full 0.986
_reflns_Friedel_fraction_max 0.985
_reflns_number_gt 2797
_reflns_number_total 3023
_reflns_threshold_expression 'I > 2\s(I)'
_cod_data_source_file jo8b00192_si_002.cif
_cod_data_source_block vv722
_cod_depositor_comments
;
The following automatic conversions were performed:

data item '_exptl_absorpt_correction_type' value 'Multi-Scan' was
changed to 'multi-scan' in accordance with the
/home/data/users/saulius/crontab/automatic-downloads/current/ACS/lib/dictionaries/cif_core.dic
dictionary named 'cif_core.dic' version 2.4.2 last updated on
2011-04-26.

Automatic conversion script
Id: cif_fix_values 6909 2019-04-08 15:41:33Z antanas 
;
_cod_database_code 4035170
_shelx_estimated_absorpt_t_min 0.992
_shelx_estimated_absorpt_t_max 0.994
_shelx_space_group_comment
;
The symmetry employed for this shelxl refinement is uniquely defined
by the following loop, which should always be used as a source of
symmetry information in preference to the above space-group names.
They are only intended as comments.
;

loop_
_space_group_symop_operation_xyz
'x, y, z'
'-x, y+1/2, -z'

loop_
_atom_site_label
_atom_site_type_symbol
_atom_site_fract_x
_atom_site_fract_y
_atom_site_fract_z
_atom_site_U_iso_or_equiv
_atom_site_adp_type
_atom_site_occupancy
_atom_site_site_symmetry_order
_atom_site_calc_flag
_atom_site_refinement_flags_posn
_atom_site_refinement_flags_adp
O1 O 0.5418(3) 0.63883(14) 0.34457(18) 0.0281(4) Uani 1 1 d . .
O2 O 0.5574(2) 0.61079(12) 0.86054(16) 0.0190(3) Uani 1 1 d . .
O3 O 0.5523(3) 0.44473(14) 0.97530(18) 0.0266(4) Uani 1 1 d . .
C1 C 0.5311(3) 0.53572(19) 0.3312(2) 0.0215(5) Uani 1 1 d . .
H1 H 0.545805 0.503599 0.243648 0.026 Uiso 1 1 calc R U
C2 C 0.4970(3) 0.45664(19) 0.4407(2) 0.0169(4) Uani 1 1 d . .
C3 C 0.4624(3) 0.50582(18) 0.5767(2) 0.0157(4) Uani 1 1 d . .
H3 H 0.513523 0.585658 0.590524 0.019 Uiso 1 1 calc R U
C4 C 0.5793(3) 0.44148(19) 0.7283(2) 0.0171(4) Uani 1 1 d . .
H4 H 0.520073 0.363695 0.717945 0.020 Uiso 1 1 calc R U
C5 C 0.8057(3) 0.42565(18) 0.7655(2) 0.0195(5) Uani 1 1 d . .
H5 H 0.822375 0.402951 0.668924 0.023 Uiso 1 1 calc R U
C6 C 0.9355(3) 0.52871(19) 0.8324(2) 0.0205(5) Uani 1 1 d . .
C7 C 1.0568(3) 0.5110(2) 0.9775(3) 0.0237(5) Uani 1 1 d . .
H7 H 1.148478 0.566244 1.038245 0.028 Uiso 1 1 calc R U
C8 C 1.0349(4) 0.3948(2) 1.0362(3) 0.0287(6) Uani 1 1 d . .
H8A H 0.970973 0.399327 1.111606 0.034 Uiso 1 1 calc R U
H8B H 1.165417 0.356738 1.084725 0.034 Uiso 1 1 calc R U
C9 C 0.9015(4) 0.3323(2) 0.8892(3) 0.0261(5) Uani 1 1 d . .
H9A H 0.797380 0.288352 0.908285 0.031 Uiso 1 1 calc R U
H9B H 0.981211 0.279188 0.854602 0.031 Uiso 1 1 calc R U
C10 C 0.5019(3) 0.3460(2) 0.4096(2) 0.0204(5) Uani 1 1 d . .
H10A H 0.526219 0.322861 0.321843 0.025 Uiso 1 1 calc R U
H10B H 0.481212 0.290624 0.475314 0.025 Uiso 1 1 calc R U
C11 C 0.2363(3) 0.5123(2) 0.5450(2) 0.0206(5) Uani 1 1 d . .
H11 H 0.224811 0.545038 0.639203 0.025 Uiso 1 1 calc R U
C12 C 0.1270(3) 0.5933(2) 0.4118(3) 0.0260(5) Uani 1 1 d . .
H12A H -0.011257 0.601539 0.401518 0.039 Uiso 1 1 calc R U
H12B H 0.130115 0.562318 0.316148 0.039 Uiso 1 1 calc R U
H12C H 0.192233 0.667786 0.432427 0.039 Uiso 1 1 calc R U
C13 C 0.1320(3) 0.3972(2) 0.5164(3) 0.0298(6) Uani 1 1 d . .
H13A H -0.005982 0.407351 0.506031 0.045 Uiso 1 1 calc R U
H13B H 0.200741 0.346390 0.603062 0.045 Uiso 1 1 calc R U
H13C H 0.134088 0.363997 0.421631 0.045 Uiso 1 1 calc R U
C14 C 0.5583(3) 0.49669(18) 0.8669(2) 0.0172(4) Uani 1 1 d . .
C15 C 0.5616(4) 0.6680(2) 0.9974(3) 0.0248(5) Uani 1 1 d . .
H15A H 0.557998 0.750419 0.981434 0.037 Uiso 1 1 calc R U
H15B H 0.683657 0.647514 1.084462 0.037 Uiso 1 1 calc R U
H15C H 0.446065 0.644737 1.019225 0.037 Uiso 1 1 calc R U
C16 C 0.9231(3) 0.6357(2) 0.7422(3) 0.0232(5) Uani 1 1 d . .
H16A H 1.042289 0.681802 0.793844 0.035 Uiso 1 1 calc R U
H16B H 0.805177 0.679096 0.735352 0.035 Uiso 1 1 calc R U
H16C H 0.913588 0.616164 0.638486 0.035 Uiso 1 1 calc R U

loop_
_atom_site_aniso_label
_atom_site_aniso_U_11
_atom_site_aniso_U_22
_atom_site_aniso_U_33
_atom_site_aniso_U_23
_atom_site_aniso_U_13
_atom_site_aniso_U_12
O1 0.0439(10) 0.0201(9) 0.0237(9) 0.0011(7) 0.0166(8) -0.0020(7)
O2 0.0294(8) 0.0148(8) 0.0157(7) -0.0017(6) 0.0118(6) 0.0006(6)
O3 0.0422(10) 0.0221(8) 0.0187(8) 0.0025(7) 0.0155(7) -0.0009(8)
C1 0.0239(12) 0.0260(14) 0.0148(10) -0.0002(9) 0.0077(8) 0.0014(10)
C2 0.0145(10) 0.0211(11) 0.0129(10) -0.0012(8) 0.0027(8) 0.0003(9)
C3 0.0192(11) 0.0143(10) 0.0138(10) -0.0013(8) 0.0067(8) 0.0009(9)
C4 0.0207(11) 0.0147(10) 0.0149(10) -0.0010(8) 0.0058(8) -0.0002(9)
C5 0.0213(11) 0.0184(11) 0.0170(11) -0.0020(8) 0.0054(8) 0.0025(9)
C6 0.0192(11) 0.0218(12) 0.0209(11) -0.0011(9) 0.0081(8) 0.0024(9)
C7 0.0220(12) 0.0234(12) 0.0220(11) -0.0026(10) 0.0044(9) -0.0017(10)
C8 0.0313(13) 0.0269(13) 0.0209(12) 0.0017(10) 0.0021(10) 0.0019(11)
C9 0.0264(13) 0.0210(12) 0.0248(12) 0.0016(9) 0.0030(9) 0.0050(10)
C10 0.0209(11) 0.0223(11) 0.0168(11) -0.0025(9) 0.0057(9) 0.0008(9)
C11 0.0197(11) 0.0261(12) 0.0169(10) -0.0019(9) 0.0081(8) 0.0028(10)
C12 0.0239(12) 0.0289(12) 0.0228(11) 0.0012(10) 0.0064(9) 0.0064(10)
C13 0.0204(12) 0.0356(15) 0.0343(14) 0.0035(11) 0.0115(10) -0.0018(11)
C14 0.0170(11) 0.0177(11) 0.0167(10) -0.0008(8) 0.0061(8) -0.0004(9)
C15 0.0372(14) 0.0203(12) 0.0206(11) -0.0068(9) 0.0150(10) -0.0011(10)
C16 0.0221(11) 0.0234(12) 0.0245(11) 0.0019(9) 0.0094(9) 0.0012(10)

loop_
_atom_type_symbol
_atom_type_description
_atom_type_scat_dispersion_real
_atom_type_scat_dispersion_imag
_atom_type_scat_source
C C 0.0033 0.0016 'International Tables Vol C Tables 4.2.6.8 and 6.1.1.4'
H H 0.0000 0.0000 'International Tables Vol C Tables 4.2.6.8 and 6.1.1.4'
O O 0.0106 0.0060 'International Tables Vol C Tables 4.2.6.8 and 6.1.1.4'

loop_
_geom_angle_atom_site_label_1
_geom_angle_atom_site_label_2
_geom_angle_atom_site_label_3
_geom_angle
C14 O2 C15 115.27(16)
O1 C1 C2 125.1(2)
O1 C1 H1 117.5
C2 C1 H1 117.5
C10 C2 C1 115.6(2)
C10 C2 C3 125.8(2)
C1 C2 C3 118.57(19)
C2 C3 C4 112.45(16)
C2 C3 C11 111.41(16)
C4 C3 C11 111.48(16)
C2 C3 H3 107.1
C4 C3 H3 107.1
C11 C3 H3 107.1
C14 C4 C3 112.45(17)
C14 C4 C5 107.83(16)
C3 C4 C5 115.10(17)
C14 C4 H4 107.0
C3 C4 H4 107.0
C5 C4 H4 107.0
C6 C5 C9 102.95(17)
C6 C5 C4 115.77(18)
C9 C5 C4 112.51(19)
C6 C5 H5 108.4
C9 C5 H5 108.4
C4 C5 H5 108.4
C7 C6 C16 125.8(2)
C7 C6 C5 111.35(19)
C16 C6 C5 122.82(18)
C6 C7 C8 113.5(2)
C6 C7 H7 123.3
C8 C7 H7 123.3
C7 C8 C9 102.86(19)
C7 C8 H8A 111.2
C9 C8 H8A 111.2
C7 C8 H8B 111.2
C9 C8 H8B 111.2
H8A C8 H8B 109.1
C8 C9 C5 106.39(19)
C8 C9 H9A 110.5
C5 C9 H9A 110.4
C8 C9 H9B 110.5
C5 C9 H9B 110.5
H9A C9 H9B 108.6
C2 C10 H10A 120.0
C2 C10 H10B 120.0
H10A C10 H10B 120.0
C13 C11 C12 109.86(18)
C13 C11 C3 114.18(18)
C12 C11 C3 111.42(17)
C13 C11 H11 107.0
C12 C11 H11 107.0
C3 C11 H11 107.0
C11 C12 H12A 109.5
C11 C12 H12B 109.5
H12A C12 H12B 109.5
C11 C12 H12C 109.5
H12A C12 H12C 109.5
H12B C12 H12C 109.5
C11 C13 H13A 109.5
C11 C13 H13B 109.5
H13A C13 H13B 109.5
C11 C13 H13C 109.5
H13A C13 H13C 109.5
H13B C13 H13C 109.5
O3 C14 O2 122.9(2)
O3 C14 C4 124.1(2)
O2 C14 C4 112.89(18)
O2 C15 H15A 109.5
O2 C15 H15B 109.5
H15A C15 H15B 109.5
O2 C15 H15C 109.5
H15A C15 H15C 109.5
H15B C15 H15C 109.5
C6 C16 H16A 109.5
C6 C16 H16B 109.5
H16A C16 H16B 109.5
C6 C16 H16C 109.5
H16A C16 H16C 109.5
H16B C16 H16C 109.5

loop_
_geom_bond_atom_site_label_1
_geom_bond_atom_site_label_2
_geom_bond_distance
O1 C1 1.218(3)
O2 C14 1.343(3)
O2 C15 1.444(3)
O3 C14 1.205(3)
C1 C2 1.480(3)
C1 H1 0.9500
C2 C10 1.337(3)
C2 C3 1.513(3)
C3 C4 1.550(3)
C3 C11 1.560(3)
C3 H3 1.0000
C4 C14 1.518(3)
C4 C5 1.561(3)
C4 H4 1.0000
C5 C6 1.517(3)
C5 C9 1.557(3)
C5 H5 1.0000
C6 C7 1.327(3)
C6 C16 1.502(3)
C7 C8 1.505(3)
C7 H7 0.9500
C8 C9 1.539(3)
C8 H8A 0.9900
C8 H8B 0.9900
C9 H9A 0.9900
C9 H9B 0.9900
C10 H10A 0.9500
C10 H10B 0.9500
C11 C13 1.524(3)
C11 C12 1.533(3)
C11 H11 1.0000
C12 H12A 0.9800
C12 H12B 0.9800
C12 H12C 0.9800
C13 H13A 0.9800
C13 H13B 0.9800
C13 H13C 0.9800
C15 H15A 0.9800
C15 H15B 0.9800
C15 H15C 0.9800
C16 H16A 0.9800
C16 H16B 0.9800
C16 H16C 0.9800

loop_
_geom_torsion_atom_site_label_1
_geom_torsion_atom_site_label_2
_geom_torsion_atom_site_label_3
_geom_torsion_atom_site_label_4
_geom_torsion
O1 C1 C2 C10 -176.2(2)
O1 C1 C2 C3 3.1(3)
C10 C2 C3 C4 43.0(3)
C1 C2 C3 C4 -136.25(19)
C10 C2 C3 C11 -83.0(3)
C1 C2 C3 C11 97.8(2)
C2 C3 C4 C14 175.24(18)
C11 C3 C4 C14 -58.8(2)
C2 C3 C4 C5 51.2(2)
C11 C3 C4 C5 177.16(18)
C14 C4 C5 C6 -47.6(2)
C3 C4 C5 C6 78.9(2)
C14 C4 C5 C9 70.4(2)
C3 C4 C5 C9 -163.14(17)
C9 C5 C6 C7 -10.8(2)
C4 C5 C6 C7 112.4(2)
C9 C5 C6 C16 169.4(2)
C4 C5 C6 C16 -67.4(3)
C16 C6 C7 C8 -179.8(2)
C5 C6 C7 C8 0.4(3)
C6 C7 C8 C9 10.4(3)
C7 C8 C9 C5 -16.3(3)
C6 C5 C9 C8 16.6(2)
C4 C5 C9 C8 -108.7(2)
C2 C3 C11 C13 61.6(2)
C4 C3 C11 C13 -64.9(2)
C2 C3 C11 C12 -63.6(2)
C4 C3 C11 C12 169.91(18)
C15 O2 C14 O3 3.8(3)
C15 O2 C14 C4 -172.94(18)
C3 C4 C14 O3 145.1(2)
C5 C4 C14 O3 -86.9(3)
C3 C4 C14 O2 -38.2(2)
C5 C4 C14 O2 89.7(2)
